data_7001295
loop_
_publ_author_name
'Vlahopoulou, Gina C.'
'Stamatatos, Theocharis C.'
'Psycharis, Vassilis'
'Perlepes, Spyros P.'
'Christou, George'

_publ_section_title
;
 Initial employment of \a-benzoin oxime as a route to high-nuclearity
 metal clusters: decanuclear CuII complexes with a wheel topology
;
_journal_issue 19
_journal_name_full 'Dalton Transactions'
_journal_page_first 3646
_journal_page_last 3649
_journal_paper_doi 10.1039/b901990a
_journal_year 2009
_chemical_formula_sum 'C188 H226 Cu10 N26 O38'
_chemical_formula_weight 4093.35
_chemical_name_systematic
;
?
;
_space_group_IT_number 2
_symmetry_cell_setting triclinic
_symmetry_space_group_name_Hall '-P 1'
_symmetry_space_group_name_H-M 'P -1'
_atom_sites_solution_hydrogens geom
_atom_sites_solution_primary direct
_atom_sites_solution_secondary difmap
_audit_creation_method SHELXL-97
_cell_angle_alpha 67.5200(10)
_cell_angle_beta 85.5750(10)
_cell_angle_gamma 65.9770(10)
_cell_formula_units_Z 1
_cell_length_a 17.6557(3)
_cell_length_b 17.9324(3)
_cell_length_c 18.0189(3)
_cell_measurement_temperature 180(2)
_cell_volume 4793.97(15)
_computing_cell_refinement 'CrystalClear, Rigaku MSC, 2005'
_computing_data_collection 'CrystalClear, Rigaku MSC, 2005'
_computing_data_reduction 'CrystalClear, Rigaku MSC, 2005'
_computing_structure_refinement 'SHELXL-97 (Sheldrick, 1997)'
_computing_structure_solution 'SHELXL-97 (Sheldrick, 1997)'
_diffrn_ambient_temperature 180(2)
_diffrn_measured_fraction_theta_full 0.962
_diffrn_measured_fraction_theta_max 0.962
_diffrn_measurement_device_type 'Rigaku R-AXIS SPIDER IPDS'
_diffrn_measurement_method '\q scans'
_diffrn_radiation_monochromator graphite
_diffrn_radiation_source 'fine-focus sealed tube'
_diffrn_radiation_type CuK\a
_diffrn_radiation_wavelength 1.54178
_diffrn_reflns_av_R_equivalents 0.0753
_diffrn_reflns_av_sigmaI/netI 0.0646
_diffrn_reflns_limit_h_max 20
_diffrn_reflns_limit_h_min -20
_diffrn_reflns_limit_k_max 21
_diffrn_reflns_limit_k_min -21
_diffrn_reflns_limit_l_max 19
_diffrn_reflns_limit_l_min -15
_diffrn_reflns_number 64502
_diffrn_reflns_theta_full 65.00
_diffrn_reflns_theta_max 65.00
_diffrn_reflns_theta_min 6.82
_diffrn_standards_decay_% -0.2
_exptl_absorpt_coefficient_mu 1.831
_exptl_absorpt_correction_T_max 1.000
_exptl_absorpt_correction_T_min 0.613
_exptl_absorpt_correction_type empirical
_exptl_crystal_colour dark
_exptl_crystal_density_diffrn 1.418
_exptl_crystal_density_method 'not measured'
_exptl_crystal_description parall
_exptl_crystal_F_000 2130
_exptl_crystal_size_max 0.80
_exptl_crystal_size_mid 0.40
_exptl_crystal_size_min 0.25
_refine_diff_density_max 0.858
_refine_diff_density_min -0.818
_refine_diff_density_rms 0.086
_refine_ls_extinction_method none
_refine_ls_goodness_of_fit_ref 1.067
_refine_ls_hydrogen_treatment mixed
_refine_ls_matrix_type full
_refine_ls_number_parameters 1378
_refine_ls_number_reflns 15688
_refine_ls_number_restraints 64
_refine_ls_restrained_S_all 1.071
_refine_ls_R_factor_all 0.0751
_refine_ls_R_factor_gt 0.0686
_refine_ls_shift/su_max 0.034
_refine_ls_shift/su_mean 0.001
_refine_ls_structure_factor_coef Fsqd
_refine_ls_weighting_details 'calc w=1/[\s^2^(Fo^2^)+(0.1048P)^2^+5.6241P] where P=(Fo^2^+2Fc^2^)/3'
_refine_ls_weighting_scheme calc
_refine_ls_wR_factor_gt 0.1892
_refine_ls_wR_factor_ref 0.1959
_reflns_number_gt 13346
_reflns_number_total 15688
_reflns_threshold_expression >2sigma(I)
_cod_data_source_file b901990a.txt
_cod_data_source_block pegv427
_cod_original_cell_volume 4793.97(14)
_cod_original_sg_symbol_H-M P-1
_cod_database_code 7001295

loop_
_symmetry_equiv_pos_as_xyz
'x, y, z'
'-x, -y, -z'

loop_
_atom_site_label
_atom_site_type_symbol
_atom_site_fract_x
_atom_site_fract_y
_atom_site_fract_z
_atom_site_U_iso_or_equiv
_atom_site_adp_type
_atom_site_occupancy
_atom_site_symmetry_multiplicity
_atom_site_calc_flag
_atom_site_refinement_flags
_atom_site_disorder_assembly
_atom_site_disorder_group
Cu1 Cu 0.70742(3) 0.60865(4) -0.05606(4) 0.03719(17) Uani 1 1 d . . .
Cu2 Cu 0.71896(3) 0.65074(4) 0.09809(4) 0.03893(17) Uani 1 1 d . . .
Cu3 Cu 0.84088(3) 0.60768(4) 0.24219(4) 0.04165(18) Uani 1 1 d . . .
Cu4 Cu 1.03449(3) 0.54230(4) 0.26816(4) 0.03707(17) Uani 1 1 d . . .
Cu5 Cu 1.21236(3) 0.44092(4) 0.20947(4) 0.03685(17) Uani 1 1 d . . .
N1 N 0.7437(2) 0.5452(2) 0.1957(2) 0.0408(8) Uani 1 1 d . . .
O1 O 0.68220(17) 0.58833(18) 0.05414(17) 0.0391(6) Uani 1 1 d . . .
O2 O 0.78373(18) 0.5305(2) 0.26422(18) 0.0478(7) Uani 1 1 d . . .
C1 C 0.7234(2) 0.4850(3) 0.1920(3) 0.0419(10) Uani 1 1 d . . .
C2 C 0.6788(3) 0.5097(3) 0.1122(3) 0.0416(10) Uani 1 1 d . . .
C3 C 0.7369(3) 0.3990(3) 0.2592(3) 0.0476(11) Uani 1 1 d . . .
C4 C 0.7141(4) 0.3950(4) 0.3355(3) 0.0568(13) Uani 1 1 d . . .
C5 C 0.7258(4) 0.3132(5) 0.3957(4) 0.0745(19) Uani 1 1 d . . .
C6 C 0.7593(4) 0.2378(4) 0.3803(4) 0.0750(19) Uani 1 1 d . . .
C7 C 0.7817(4) 0.2418(4) 0.3055(4) 0.0754(17) Uani 1 1 d . . .
C8 C 0.7702(3) 0.3221(3) 0.2447(4) 0.0604(13) Uani 1 1 d . . .
C9 C 0.5890(3) 0.5204(3) 0.1222(3) 0.0450(10) Uani 1 1 d . . .
C10 C 0.5374(3) 0.5771(4) 0.1573(4) 0.0651(14) Uani 1 1 d . . .
C11 C 0.4550(4) 0.5890(5) 0.1657(4) 0.0766(18) Uani 1 1 d . . .
C12 C 0.4238(4) 0.5435(4) 0.1385(4) 0.0736(17) Uani 1 1 d . . .
C13 C 0.4744(4) 0.4875(5) 0.1045(4) 0.0780(18) Uani 1 1 d . . .
H13 H 0.4531 0.4560 0.0862 0.101 Uiso 1 1 calc R . .
C14 C 0.5572(4) 0.4755(4) 0.0963(4) 0.0666(15) Uani 1 1 d . . .
N21 N 0.7042(2) 0.7228(2) -0.0666(2) 0.0386(8) Uani 1 1 d . . .
O21 O 0.72482(17) 0.65007(17) -0.16806(17) 0.0412(6) Uani 1 1 d . . .
O22 O 0.69928(19) 0.7469(2) -0.00248(18) 0.0471(7) Uani 1 1 d . . .
C21 C 0.7195(3) 0.7385(3) -0.2021(3) 0.0387(9) Uani 1 1 d . . .
C22 C 0.7149(2) 0.7721(3) -0.1366(3) 0.0372(9) Uani 1 1 d . . .
C23 C 0.6445(3) 0.7975(3) -0.2644(3) 0.0420(10) Uani 1 1 d . . .
C24 C 0.6542(3) 0.8166(3) -0.3454(3) 0.0520(11) Uani 1 1 d . . .
C25 C 0.5858(4) 0.8653(4) -0.4034(4) 0.0701(15) Uani 1 1 d . . .
C26 C 0.5073(4) 0.8972(4) -0.3782(4) 0.0731(17) Uani 1 1 d . . .
C27 C 0.4966(3) 0.8793(4) -0.2986(4) 0.0666(15) Uani 1 1 d . . .
C28 C 0.5642(3) 0.8301(3) -0.2409(3) 0.0519(11) Uani 1 1 d . . .
C29 C 0.7215(3) 0.8570(3) -0.1536(3) 0.0444(10) Uani 1 1 d . . .
C30 C 0.7848(4) 0.8749(4) -0.1960(4) 0.0649(14) Uani 1 1 d . . .
C31 C 0.7926(5) 0.9529(5) -0.2085(5) 0.088(2) Uani 1 1 d . . .
C32 C 0.7350(5) 1.0150(4) -0.1830(4) 0.0832(19) Uani 1 1 d . . .
C33 C 0.6702(4) 0.9991(4) -0.1432(4) 0.0707(15) Uani 1 1 d . . .
C34 C 0.6639(3) 0.9202(3) -0.1276(3) 0.0536(12) Uani 1 1 d . . .
N41 N 1.22605(19) 0.5285(2) 0.1077(2) 0.0389(8) Uani 1 1 d . . .
O41 O 1.13636(16) 0.54657(17) 0.22463(18) 0.0410(7) Uani 1 1 d . . .
O42 O 1.26885(18) 0.50825(18) 0.04646(18) 0.0435(7) Uani 1 1 d . . .
C41 C 1.1350(3) 0.6273(3) 0.1650(3) 0.0413(10) Uani 1 1 d . . .
C42 C 1.1799(2) 0.6101(3) 0.0939(3) 0.0400(9) Uani 1 1 d . . .
C43 C 1.1739(3) 0.6705(3) 0.1994(3) 0.0448(10) Uani 1 1 d . . .
C44 C 1.1417(4) 0.7624(3) 0.1718(4) 0.0606(13) Uani 1 1 d . . .
C45 C 1.1752(5) 0.8021(4) 0.2054(4) 0.0779(18) Uani 1 1 d . . .
C46 C 1.2396(4) 0.7526(4) 0.2633(4) 0.0733(17) Uani 1 1 d . . .
C47 C 1.2730(3) 0.6617(4) 0.2905(4) 0.0610(14) Uani 1 1 d . . .
C48 C 1.2396(3) 0.6215(4) 0.2582(3) 0.0517(12) Uani 1 1 d . . .
C49 C 1.1660(3) 0.6864(3) 0.0171(3) 0.0450(10) Uani 1 1 d . . .
C50 C 1.0857(4) 0.7496(3) -0.0131(3) 0.0592(13) Uani 1 1 d . . .
C51 C 1.0707(4) 0.8204(4) -0.0870(4) 0.0767(17) Uani 1 1 d . . .
H51 H 1.0152 0.8619 -0.1077 0.100 Uiso 1 1 calc R . .
C52 C 1.1355(5) 0.8301(4) -0.1295(4) 0.0795(18) Uani 1 1 d . . .
C53 C 1.2160(5) 0.7696(4) -0.1001(4) 0.0703(16) Uani 1 1 d . . .
C54 C 1.2317(3) 0.6970(3) -0.0275(3) 0.0555(12) Uani 1 1 d . . .
N61 N 1.08734(19) 0.4130(2) 0.3036(2) 0.0369(7) Uani 1 1 d . . .
O61 O 0.93993(15) 0.52053(17) 0.31419(17) 0.0393(6) Uani 1 1 d . . .
O62 O 1.16476(16) 0.36733(17) 0.28735(18) 0.0420(7) Uani 1 1 d . . .
C61 C 0.9534(2) 0.4295(3) 0.3483(3) 0.0399(9) Uani 1 1 d . . .
C62 C 1.0383(2) 0.3736(3) 0.3310(3) 0.0372(9) Uani 1 1 d . . .
C63 C 0.9453(3) 0.3990(3) 0.4386(3) 0.0451(10) Uani 1 1 d . . .
C64 C 0.8799(5) 0.3774(6) 0.4695(5) 0.101(3) Uani 1 1 d . . .
C65 C 0.8724(7) 0.3510(8) 0.5513(6) 0.141(4) Uani 1 1 d . . .
H65 H 0.8251 0.3400 0.5716 0.183 Uiso 1 1 calc R . .
C66 C 0.9308(6) 0.3404(5) 0.6032(5) 0.100(3) Uani 1 1 d . . .
C67 C 0.9959(4) 0.3623(4) 0.5745(4) 0.0795(18) Uani 1 1 d . . .
H67 H 1.0353 0.3589 0.6101 0.103 Uiso 1 1 calc R . .
C68 C 1.0033(3) 0.3898(4) 0.4916(3) 0.0679(16) Uani 1 1 d . . .
C69 C 1.0584(3) 0.2804(3) 0.3449(3) 0.0449(10) Uani 1 1 d . . .
C70 C 1.0056(3) 0.2607(3) 0.3090(3) 0.0562(12) Uani 1 1 d . . .
C71 C 1.0245(4) 0.1747(4) 0.3198(4) 0.0712(16) Uani 1 1 d . . .
C72 C 1.0937(4) 0.1071(4) 0.3680(4) 0.0750(17) Uani 1 1 d . . .
C73 C 1.1461(4) 0.1255(3) 0.4054(4) 0.0691(16) Uani 1 1 d . . .
C74 C 1.1283(3) 0.2110(3) 0.3939(3) 0.0518(12) Uani 1 1 d . . .
N81 N 0.89474(19) 0.6901(2) 0.2025(2) 0.0387(8) Uani 1 1 d . . .
O81 O 0.75691(16) 0.69915(18) 0.15702(17) 0.0402(6) Uani 1 1 d . . .
O82 O 0.97393(16) 0.66838(18) 0.22951(18) 0.0430(7) Uani 1 1 d . . .
C81 C 0.8523(2) 0.7672(3) 0.1479(3) 0.0388(9) Uani 1 1 d . . .
C82 C 0.7670(2) 0.7800(3) 0.1211(3) 0.0394(9) Uani 1 1 d . . .
C83 C 0.8775(2) 0.8414(3) 0.1115(3) 0.0480(11) Uani 1 1 d . . .
C84 C 0.9215(3) 0.8618(4) 0.1562(4) 0.0610(14) Uani 1 1 d . . .
C85 C 0.9361(4) 0.9376(4) 0.1226(4) 0.0712(16) Uani 1 1 d . . .
C86 C 0.9097(4) 0.9936(4) 0.0454(5) 0.0783(19) Uani 1 1 d . . .
C87 C 0.8702(5) 0.9725(4) -0.0019(5) 0.085(2) Uani 1 1 d . . .
C88 C 0.8528(4) 0.8977(4) 0.0318(4) 0.0674(15) Uani 1 1 d . . .
C89 C 0.6972(2) 0.8517(3) 0.1407(3) 0.0436(10) Uani 1 1 d . . .
C90 C 0.6978(3) 0.8604(4) 0.2134(4) 0.0669(15) Uani 1 1 d . . .
C91 C 0.6312(4) 0.9231(5) 0.2317(5) 0.0784(19) Uani 1 1 d . . .
C92 C 0.5628(4) 0.9776(4) 0.1772(5) 0.0780(19) Uani 1 1 d . . .
C93 C 0.5604(4) 0.9714(5) 0.1054(5) 0.088(2) Uani 1 1 d . . .
C94 C 0.6278(3) 0.9086(4) 0.0861(4) 0.0679(15) Uani 1 1 d . . .
N101 N 1.4683(2) 0.3577(3) 0.3135(3) 0.0687(13) Uani 1 1 d D . .
O101 O 1.32898(18) 0.4083(2) 0.2894(2) 0.0536(8) Uani 1 1 d D . .
C101 C 1.4006(3) 0.3663(3) 0.2779(3) 0.0535(12) Uani 1 1 d D . .
H101 H 1.4079 0.3381 0.2411 0.070 Uiso 1 1 calc R . .
C102 C 1.4627(5) 0.4078(5) 0.3625(5) 0.101(2) Uani 1 1 d D . .
H10A H 1.5104 0.3750 0.4034 0.132 Uiso 1 1 calc R . .
H10B H 1.4110 0.4170 0.3891 0.132 Uiso 1 1 calc R . .
H10C H 1.4629 0.4653 0.3280 0.132 Uiso 1 1 calc R . .
C103 C 1.5509(3) 0.3098(5) 0.2934(5) 0.093(2) Uani 1 1 d D . .
H10D H 1.5846 0.2619 0.3426 0.120 Uiso 1 1 calc R . .
H10E H 1.5779 0.3505 0.2687 0.120 Uiso 1 1 calc R . .
H10F H 1.5455 0.2848 0.2553 0.120 Uiso 1 1 calc R . .
N111 N 0.7604(3) 0.6387(4) 0.4839(4) 0.0818(15) Uani 1 1 d . . .
O111 O 0.7786(4) 0.6640(4) 0.3471(4) 0.1185(18) Uani 1 1 d . . .
C111 C 0.7984(4) 0.6240(5) 0.4197(4) 0.0815(18) Uani 1 1 d . . .
H111 H 0.8498 0.5733 0.4335 0.106 Uiso 1 1 calc R . .
C112 C 0.7887(6) 0.5682(8) 0.5627(5) 0.140(4) Uani 1 1 d . . .
H11A H 0.7809 0.5936 0.6036 0.182 Uiso 1 1 calc R . .
H11B H 0.8478 0.5309 0.5643 0.182 Uiso 1 1 calc R . .
H11C H 0.7564 0.5324 0.5737 0.182 Uiso 1 1 calc R . .
C113 C 0.6977(9) 0.7322(11) 0.4735(10) 0.286(11) Uani 1 1 d . . .
H11D H 0.6957 0.7390 0.5251 0.371 Uiso 1 1 calc R . .
H11E H 0.6424 0.7414 0.4557 0.371 Uiso 1 1 calc R . .
H11F H 0.7151 0.7758 0.4331 0.371 Uiso 1 1 calc R . .
N121 N 0.5370(4) 0.6953(5) 0.2956(5) 0.132(3) Uani 1 1 d D . .
O121 O 0.5422 0.5818 0.3992 0.317 Uani 1 1 d D . .
C121 C 0.5841 0.6178 0.3580 0.155 Uani 1 1 d D . .
H121 H 0.6428 0.5953 0.3674 0.202 Uiso 1 1 calc R . .
C122 C 0.5797(7) 0.7389(8) 0.2403(8) 0.209(7) Uani 1 1 d D . .
H12A H 0.5576 0.7555 0.1853 0.271 Uiso 1 1 calc R . .
H12B H 0.6391 0.6996 0.2480 0.271 Uiso 1 1 calc R . .
H12C H 0.5725 0.7922 0.2486 0.271 Uiso 1 1 calc R . .
C123 C 0.4487(5) 0.7308(10) 0.2879(9) 0.244(9) Uani 1 1 d D . .
H12D H 0.4297 0.6918 0.3321 0.317 Uiso 1 1 calc R . .
H12E H 0.4291 0.7356 0.2362 0.317 Uiso 1 1 calc R . .
H12F H 0.4264 0.7896 0.2902 0.317 Uiso 1 1 calc R . .
N131 N 0.0257(4) 0.9226(4) 0.3997(4) 0.0953(18) Uani 1 1 d . . .
O131 O 0.0188(5) 0.9899(5) 0.2648(4) 0.149(3) Uani 1 1 d . . .
C131 C 0.0549(7) 0.9278(7) 0.3319(6) 0.128(3) Uani 1 1 d . . .
H131 H 0.1070 0.8824 0.3314 0.166 Uiso 1 1 calc R . .
C132 C 0.0614(7) 0.8582(7) 0.4762(6) 0.179(6) Uani 1 1 d . . .
H13A H 0.0312 0.8201 0.4957 0.233 Uiso 1 1 calc R . .
H13B H 0.0582 0.8871 0.5136 0.233 Uiso 1 1 calc R . .
H13C H 0.1199 0.8224 0.4731 0.233 Uiso 1 1 calc R . .
C133 C -0.0557(6) 0.9945(7) 0.3958(8) 0.156(4) Uani 1 1 d . . .
H13D H -0.0957 0.9692 0.4206 0.203 Uiso 1 1 calc R . .
H13E H -0.0756 1.0337 0.3394 0.203 Uiso 1 1 calc R . .
H13F H -0.0498 1.0283 0.4251 0.203 Uiso 1 1 calc R . .
N171 N 0.9853(3) 0.4281(4) 0.0941(3) 0.0842(15) Uani 1 1 d . . .
O171 O 0.9596(12) 0.5444(6) 0.1241(7) 0.291(10) Uani 1 1 d . . .
C171 C 1.0012(14) 0.4786(13) 0.1246(6) 0.235(11) Uani 1 1 d . . .
H171 H 1.0558 0.4542 0.1502 0.306 Uiso 1 1 calc R . .
C172 C 0.9092(5) 0.4355(7) 0.0719(6) 0.137(4) Uani 1 1 d . . .
H17A H 0.9065 0.3776 0.0967 0.178 Uiso 1 1 calc R . .
H17B H 0.9015 0.4562 0.0130 0.178 Uiso 1 1 calc R . .
H17C H 0.8651 0.4779 0.0900 0.178 Uiso 1 1 calc R . .
C173 C 1.0560(6) 0.3489(8) 0.0849(8) 0.192(6) Uani 1 1 d . . .
H17D H 1.0461 0.2955 0.1142 0.249 Uiso 1 1 calc R . .
H17E H 1.1087 0.3416 0.1070 0.249 Uiso 1 1 calc R . .
H17F H 1.0588 0.3585 0.0277 0.249 Uiso 1 1 calc R . .
N181 N 0.3925(4) 0.8829(4) 0.4085(4) 0.110(2) Uani 1 1 d D . .
O181 O 0.2709(9) 0.8784(12) 0.4266(9) 0.416(15) Uani 1 1 d D . .
C181 C 0.3100(8) 0.9258(9) 0.4067(12) 0.41(2) Uani 1 1 d D . .
H181 H 0.2834 0.9881 0.3913 0.528 Uiso 1 1 calc R . .
C182 C 0.4402(11) 0.7994(7) 0.4666(10) 0.308(13) Uani 1 1 d D . .
H18A H 0.4891 0.7688 0.4432 0.401 Uiso 1 1 calc R . .
H18B H 0.4065 0.7647 0.4844 0.401 Uiso 1 1 calc R . .
H18C H 0.4582 0.8061 0.5129 0.401 Uiso 1 1 calc R . .
C183 C 0.4394(11) 0.9315(10) 0.3596(9) 0.277(11) Uani 1 1 d D . .
H18D H 0.4644 0.9076 0.3187 0.360 Uiso 1 1 calc R . .
H18E H 0.4835 0.9256 0.3942 0.360 Uiso 1 1 calc R . .
H18F H 0.4020 0.9942 0.3331 0.360 Uiso 1 1 calc R . .
OW1 O 0.4080(8) 0.5805(10) 0.4730(6) 0.269(6) Uani 1 1 d . . .
N141 N 0.5805 1.1944 0.0211 0.142 Uani 1 1 d . . .
O141 O 0.5453 1.1764 -0.0852 0.601 Uani 1 1 d . . .
C141 C 0.5198 1.1948 -0.0291 0.287 Uani 1 1 d . . .
H141 H 0.4634 1.2090 -0.0177 0.373 Uiso 1 1 d . . .
C142 C 0.6637 1.1394 0.0222 0.277 Uani 1 1 d . . .
H14A H 0.6851 1.0957 0.0777 0.360 Uiso 1 1 d . . .
H14B H 0.6969 1.1736 0.0030 0.360 Uiso 1 1 d . . .
H14C H 0.6678 1.1067 -0.0126 0.360 Uiso 1 1 d . . .
C143 C 0.5565 1.2547 0.0641 0.174 Uani 1 1 d . . .
H14D H 0.5814 1.2215 0.1200 0.226 Uiso 1 1 d . . .
H14E H 0.4957 1.2814 0.0634 0.226 Uiso 1 1 d . . .
H14F H 0.5764 1.3014 0.0375 0.226 Uiso 1 1 d . . .
N95 N 0.7823(7) 0.9459(9) 0.3458(8) 0.074(4) Uani 0.557(13) 1 d PD A 1
O95 O 0.7062(7) 0.9163(11) 0.4502(8) 0.152(6) Uani 0.557(13) 1 d PD A 1
C95 C 0.7252(9) 0.9702(15) 0.3959(9) 0.130(11) Uani 0.557(13) 1 d PD A 1
H95 H 0.6992 1.0307 0.3887 0.169 Uiso 0.557(13) 1 calc PR A 1
C96 C 0.8446(10) 0.8567(12) 0.3705(13) 0.115(6) Uani 0.557(13) 1 d PD A 1
C97 C 0.777(2) 1.0086(18) 0.2651(10) 0.197(18) Uani 0.557(13) 1 d PD A 1
N95A N 0.760(2) 0.9926(16) 0.322(2) 0.28(4) Uani 0.443(13) 1 d PD A 2
O95A O 0.6828(17) 1.1142(12) 0.2091(18) 0.31(2) Uani 0.443(13) 1 d PD A 2
C95A C 0.739(2) 1.040(2) 0.2412(18) 0.43(7) Uani 0.443(13) 1 d PD A 2
H95A H 0.7705 1.0134 0.2062 0.555 Uiso 0.443(13) 1 calc PR A 2
C96A C 0.797(4) 0.8991(18) 0.360(3) 0.29(4) Uani 0.443(13) 1 d PD A 2
C97A C 0.727(2) 1.044(3) 0.372(3) 0.25(2) Uani 0.443(13) 1 d PD A 2
H2 H 0.705(3) 0.465(3) 0.099(3) 0.042(13) Uiso 1 1 d . . .
H4 H 0.688(4) 0.449(4) 0.336(4) 0.078(19) Uiso 1 1 d . . .
H5 H 0.712(4) 0.311(5) 0.441(5) 0.10(3) Uiso 1 1 d . . .
H6 H 0.769(4) 0.184(4) 0.430(4) 0.088(19) Uiso 1 1 d . . .
H7 H 0.808(3) 0.188(4) 0.300(3) 0.066(16) Uiso 1 1 d . . .
H8 H 0.788(3) 0.326(3) 0.198(3) 0.054(16) Uiso 1 1 d . . .
H10 H 0.564(3) 0.608(4) 0.172(3) 0.068(16) Uiso 1 1 d . . .
H11 H 0.419(4) 0.623(4) 0.190(4) 0.09(2) Uiso 1 1 d . . .
H12 H 0.360(5) 0.550(5) 0.1575 0.13(3) Uiso 1 1 d . . .
H14 H 0.589(4) 0.439(4) 0.072(4) 0.09(2) Uiso 1 1 d . . .
H21 H 0.766(3) 0.736(3) -0.229(3) 0.034(10) Uiso 1 1 d . . .
H24 H 0.710(3) 0.794(3) -0.366(3) 0.046(12) Uiso 1 1 d . . .
H25 H 0.584(4) 0.874(4) -0.461(4) 0.076(18) Uiso 1 1 d . . .
H26 H 0.467(3) 0.925(4) -0.420(3) 0.065(16) Uiso 1 1 d . . .
H27 H 0.448(4) 0.891(4) -0.278(4) 0.071(17) Uiso 1 1 d . . .
H28 H 0.558(3) 0.814(3) -0.183(3) 0.049(13) Uiso 1 1 d . . .
H30 H 0.823(3) 0.835(4) -0.214(3) 0.062(16) Uiso 1 1 d . . .
H31 H 0.827(5) 0.966(5) -0.245(5) 0.12(3) Uiso 1 1 d . . .
H32 H 0.738(4) 1.073(4) -0.192(4) 0.090(19) Uiso 1 1 d . . .
H33 H 0.627(4) 1.041(5) -0.111(4) 0.11(2) Uiso 1 1 d . . .
H34 H 0.616(3) 0.911(3) -0.103(3) 0.045(12) Uiso 1 1 d . . .
H41 H 1.082(3) 0.664(3) 0.147(2) 0.035(11) Uiso 1 1 d . . .
H44 H 1.096(3) 0.796(3) 0.132(3) 0.058(15) Uiso 1 1 d . . .
H45 H 1.153(4) 0.857(4) 0.187(3) 0.069(17) Uiso 1 1 d . . .
H46 H 1.258(3) 0.788(4) 0.280(3) 0.067(15) Uiso 1 1 d . . .
H47 H 1.314(4) 0.637(4) 0.329(4) 0.08(2) Uiso 1 1 d . . .
H48 H 1.261(3) 0.575(3) 0.272(3) 0.045(15) Uiso 1 1 d . . .
H50 H 1.047(3) 0.743(3) 0.014(3) 0.037(12) Uiso 1 1 d . . .
H52 H 1.120(4) 0.885(4) -0.184(4) 0.087(19) Uiso 1 1 d . . .
H53 H 1.258(4) 0.778(4) -0.127(4) 0.078(19) Uiso 1 1 d . . .
H54 H 1.290(3) 0.654(3) -0.013(3) 0.055(14) Uiso 1 1 d . . .
H61 H 0.914(2) 0.420(2) 0.325(2) 0.026(9) Uiso 1 1 d . . .
H64 H 0.850(4) 0.372(4) 0.438(4) 0.09(2) Uiso 1 1 d . . .
H66 H 0.928(4) 0.330(4) 0.648(4) 0.065(18) Uiso 1 1 d . . .
H68 H 1.057(4) 0.394(4) 0.473(4) 0.09(2) Uiso 1 1 d . . .
H70 H 0.957(4) 0.312(4) 0.277(4) 0.09(2) Uiso 1 1 d . . .
H71 H 0.983(4) 0.160(4) 0.305(4) 0.086(19) Uiso 1 1 d . . .
H72 H 1.098(4) 0.041(4) 0.378(4) 0.10(2) Uiso 1 1 d . . .
H73 H 1.199(5) 0.076(6) 0.437(5) 0.14(3) Uiso 1 1 d . . .
H74 H 1.159(3) 0.223(3) 0.422(3) 0.058(15) Uiso 1 1 d . . .
H82 H 0.765(2) 0.790(2) 0.069(3) 0.026(10) Uiso 1 1 d . . .
H84 H 0.934(4) 0.834(4) 0.207(4) 0.08(2) Uiso 1 1 d . . .
H85 H 0.969(4) 0.946(4) 0.160(4) 0.075(17) Uiso 1 1 d . . .
H86 H 0.905(3) 1.053(3) 0.021(3) 0.059(14) Uiso 1 1 d . . .
H87 H 0.833(6) 1.022(6) -0.038(6) 0.14(3) Uiso 1 1 d . . .
H88 H 0.825(4) 0.882(4) 0.003(4) 0.078(19) Uiso 1 1 d . . .
H90 H 0.739(4) 0.820(4) 0.250(4) 0.078(19) Uiso 1 1 d . . .
H91 H 0.627(6) 0.917(6) 0.280(6) 0.14(4) Uiso 1 1 d . . .
H92 H 0.526(4) 1.020(4) 0.188(3) 0.066(17) Uiso 1 1 d . . .
H93 H 0.507(6) 0.980(6) 0.073(6) 0.17(4) Uiso 1 1 d . . .
H94 H 0.626(3) 0.908(3) 0.038(3) 0.047(14) Uiso 1 1 d . . .

loop_
_atom_site_aniso_label
_atom_site_aniso_U_11
_atom_site_aniso_U_22
_atom_site_aniso_U_33
_atom_site_aniso_U_23
_atom_site_aniso_U_13
_atom_site_aniso_U_12
Cu1 0.0343(3) 0.0403(3) 0.0395(4) -0.0138(3) 0.0058(2) -0.0196(3)
Cu2 0.0367(3) 0.0433(3) 0.0412(4) -0.0148(3) 0.0046(3) -0.0221(3)
Cu3 0.0349(3) 0.0452(3) 0.0450(4) -0.0104(3) -0.0010(3) -0.0223(3)
Cu4 0.0276(3) 0.0391(3) 0.0466(4) -0.0151(3) 0.0057(2) -0.0173(2)
Cu5 0.0299(3) 0.0387(3) 0.0426(4) -0.0147(3) 0.0067(2) -0.0162(2)
N1 0.0321(17) 0.056(2) 0.040(2) -0.0164(16) 0.0056(14) -0.0246(16)
O1 0.0457(15) 0.0479(15) 0.0346(16) -0.0172(12) 0.0092(12) -0.0292(13)
O2 0.0447(16) 0.0553(17) 0.0447(18) -0.0071(14) -0.0055(13) -0.0314(14)
C1 0.035(2) 0.046(2) 0.045(3) -0.0123(19) 0.0075(18) -0.0224(18)
C2 0.042(2) 0.043(2) 0.044(3) -0.0124(19) 0.0035(18) -0.0240(19)
C3 0.037(2) 0.051(2) 0.052(3) -0.006(2) -0.0036(19) -0.0272(19)
C4 0.070(3) 0.062(3) 0.043(3) -0.011(2) 0.002(2) -0.040(3)
C5 0.090(4) 0.091(5) 0.050(4) -0.003(3) -0.006(3) -0.064(4)
C6 0.067(3) 0.060(3) 0.079(5) 0.009(3) -0.022(3) -0.037(3)
C7 0.074(4) 0.050(3) 0.083(5) -0.007(3) 0.005(3) -0.023(3)
C8 0.059(3) 0.049(3) 0.069(4) -0.015(3) 0.006(3) -0.025(2)
C9 0.042(2) 0.055(2) 0.040(3) -0.0107(19) 0.0075(18) -0.029(2)
C10 0.045(3) 0.086(4) 0.082(4) -0.043(3) 0.018(3) -0.036(3)
C11 0.045(3) 0.096(5) 0.089(5) -0.036(4) 0.018(3) -0.032(3)
C12 0.051(3) 0.101(4) 0.064(4) -0.010(3) 0.002(3) -0.047(3)
C13 0.062(3) 0.117(5) 0.087(5) -0.047(4) 0.015(3) -0.061(4)
C14 0.061(3) 0.096(4) 0.071(4) -0.041(3) 0.013(3) -0.052(3)
N21 0.0381(17) 0.0459(18) 0.038(2) -0.0187(15) 0.0057(14) -0.0215(15)
O21 0.0417(15) 0.0370(14) 0.0437(17) -0.0125(12) 0.0071(12) -0.0182(12)
O22 0.0568(18) 0.0530(17) 0.0418(18) -0.0215(14) 0.0076(14) -0.0295(15)
C21 0.035(2) 0.041(2) 0.040(2) -0.0132(18) 0.0084(18) -0.0192(17)
C22 0.0301(19) 0.042(2) 0.039(2) -0.0144(17) 0.0051(16) -0.0162(17)
C23 0.038(2) 0.037(2) 0.048(3) -0.0137(18) 0.0029(18) -0.0143(17)
C24 0.047(3) 0.056(3) 0.043(3) -0.014(2) 0.003(2) -0.017(2)
C25 0.063(3) 0.078(4) 0.056(4) -0.020(3) -0.006(3) -0.019(3)
C26 0.057(3) 0.075(4) 0.069(4) -0.026(3) -0.019(3) -0.006(3)
C27 0.038(3) 0.077(4) 0.073(4) -0.032(3) -0.001(3) -0.008(3)
C28 0.043(2) 0.060(3) 0.048(3) -0.025(2) 0.007(2) -0.013(2)
C29 0.040(2) 0.041(2) 0.047(3) -0.0106(18) 0.0018(19) -0.0171(18)
C30 0.072(3) 0.062(3) 0.074(4) -0.031(3) 0.031(3) -0.040(3)
C31 0.101(5) 0.080(4) 0.111(6) -0.040(4) 0.049(4) -0.067(4)
C32 0.113(5) 0.059(3) 0.092(5) -0.025(3) 0.020(4) -0.055(4)
C33 0.085(4) 0.049(3) 0.077(4) -0.024(3) 0.009(3) -0.028(3)
C34 0.055(3) 0.046(2) 0.057(3) -0.018(2) 0.006(2) -0.020(2)
N41 0.0310(16) 0.0449(19) 0.047(2) -0.0220(16) 0.0101(15) -0.0180(15)
O41 0.0349(14) 0.0405(14) 0.0492(18) -0.0148(13) 0.0093(12) -0.0201(12)
O42 0.0471(16) 0.0421(15) 0.0476(18) -0.0187(13) 0.0137(13) -0.0246(13)
C41 0.033(2) 0.039(2) 0.051(3) -0.0143(19) 0.0110(19) -0.0172(18)
C42 0.035(2) 0.045(2) 0.045(3) -0.0145(18) 0.0064(17) -0.0233(18)
C43 0.041(2) 0.049(2) 0.055(3) -0.025(2) 0.020(2) -0.027(2)
C44 0.070(3) 0.050(3) 0.066(4) -0.021(2) 0.011(3) -0.033(3)
C45 0.099(5) 0.054(3) 0.092(5) -0.023(3) 0.006(4) -0.045(3)
C46 0.088(4) 0.079(4) 0.088(5) -0.040(3) 0.020(4) -0.062(4)
C47 0.054(3) 0.075(3) 0.073(4) -0.034(3) 0.014(3) -0.041(3)
C48 0.044(3) 0.051(3) 0.068(4) -0.026(3) 0.014(2) -0.026(2)
C49 0.050(2) 0.041(2) 0.048(3) -0.0148(19) 0.004(2) -0.024(2)
C50 0.058(3) 0.049(3) 0.056(3) -0.010(2) 0.004(3) -0.018(2)
C51 0.086(4) 0.053(3) 0.066(4) -0.011(3) -0.009(3) -0.012(3)
C52 0.110(5) 0.054(3) 0.065(4) -0.011(3) 0.004(4) -0.035(4)
C53 0.094(4) 0.061(3) 0.064(4) -0.018(3) 0.025(3) -0.048(3)
C54 0.062(3) 0.050(3) 0.057(3) -0.016(2) 0.012(2) -0.031(2)
N61 0.0283(16) 0.0407(17) 0.039(2) -0.0136(14) 0.0030(14) -0.0132(14)
O61 0.0298(13) 0.0424(14) 0.0456(17) -0.0123(12) 0.0049(11) -0.0193(12)
O62 0.0299(13) 0.0406(14) 0.0526(18) -0.0160(13) 0.0104(12) -0.0147(12)
C61 0.0282(19) 0.043(2) 0.052(3) -0.0176(19) 0.0066(18) -0.0192(17)
C62 0.0325(19) 0.044(2) 0.039(2) -0.0157(17) 0.0043(16) -0.0194(17)
C63 0.039(2) 0.044(2) 0.049(3) -0.0144(19) 0.0135(19) -0.0193(18)
C64 0.118(6) 0.185(8) 0.077(5) -0.073(5) 0.059(4) -0.124(6)
C65 0.195(10) 0.245(12) 0.089(6) -0.086(7) 0.087(7) -0.184(10)
C66 0.152(8) 0.111(6) 0.045(4) -0.027(4) 0.043(5) -0.071(5)
C67 0.062(3) 0.100(5) 0.047(3) -0.018(3) 0.006(3) -0.015(3)
C68 0.041(3) 0.099(4) 0.048(3) -0.018(3) 0.009(2) -0.024(3)
C69 0.041(2) 0.047(2) 0.052(3) -0.021(2) 0.0154(19) -0.0238(19)
C70 0.054(3) 0.059(3) 0.069(4) -0.027(3) 0.008(2) -0.034(2)
C71 0.075(4) 0.070(4) 0.095(5) -0.041(3) 0.022(3) -0.048(3)
C72 0.094(4) 0.055(3) 0.091(5) -0.032(3) 0.036(4) -0.046(3)
C73 0.065(3) 0.045(3) 0.080(4) -0.013(3) 0.020(3) -0.020(3)
C74 0.043(2) 0.046(2) 0.061(3) -0.014(2) 0.006(2) -0.019(2)
N81 0.0290(16) 0.0460(19) 0.047(2) -0.0194(16) 0.0057(14) -0.0195(14)
O81 0.0367(14) 0.0452(15) 0.0432(17) -0.0146(12) -0.0016(12) -0.0223(12)
O82 0.0280(13) 0.0425(15) 0.0576(19) -0.0145(13) -0.0009(12) -0.0172(12)
C81 0.032(2) 0.042(2) 0.044(3) -0.0178(18) 0.0049(17) -0.0161(17)
C82 0.034(2) 0.043(2) 0.047(3) -0.0203(19) 0.0041(18) -0.0176(17)
C83 0.032(2) 0.040(2) 0.068(3) -0.018(2) 0.006(2) -0.0144(18)
C84 0.057(3) 0.054(3) 0.080(4) -0.025(3) 0.002(3) -0.031(2)
C85 0.067(3) 0.057(3) 0.102(5) -0.032(3) 0.004(3) -0.035(3)
C86 0.059(3) 0.048(3) 0.120(6) -0.017(3) 0.014(3) -0.030(3)
C87 0.087(4) 0.063(4) 0.092(5) 0.002(3) -0.008(4) -0.045(3)
C88 0.067(3) 0.057(3) 0.071(4) -0.006(3) -0.002(3) -0.036(3)
C89 0.035(2) 0.044(2) 0.056(3) -0.022(2) 0.0054(19) -0.0162(18)
C90 0.048(3) 0.074(4) 0.073(4) -0.036(3) -0.010(3) -0.010(3)
C91 0.058(3) 0.095(5) 0.090(5) -0.059(4) 0.006(3) -0.016(3)
C92 0.049(3) 0.078(4) 0.106(6) -0.055(4) 0.006(3) -0.006(3)
C93 0.052(3) 0.091(5) 0.085(5) -0.038(4) -0.010(3) 0.011(3)
C94 0.049(3) 0.074(4) 0.060(4) -0.030(3) -0.005(3) -0.001(3)
N101 0.044(2) 0.079(3) 0.078(3) -0.020(3) -0.005(2) -0.028(2)
O101 0.0378(16) 0.0621(19) 0.063(2) -0.0247(16) 0.0009(14) -0.0212(15)
C101 0.040(2) 0.057(3) 0.066(3) -0.020(2) 0.001(2) -0.024(2)
C102 0.094(5) 0.130(6) 0.093(5) -0.035(5) -0.014(4) -0.062(5)
C103 0.042(3) 0.099(5) 0.120(6) -0.024(4) -0.001(3) -0.029(3)
N111 0.072(3) 0.097(4) 0.082(4) -0.040(3) 0.027(3) -0.039(3)
O111 0.111(4) 0.113(4) 0.114(5) -0.045(4) 0.016(3) -0.029(3)
C111 0.081(4) 0.101(5) 0.046(4) -0.022(3) 0.012(3) -0.029(4)
C112 0.109(6) 0.224(11) 0.065(5) -0.043(6) 0.018(5) -0.059(7)
C113 0.206(14) 0.32(2) 0.260(18) -0.146(16) 0.181(14) -0.037(14)
N121 0.106(5) 0.158(7) 0.175(8) -0.090(6) 0.054(5) -0.077(5)
O121 0.508 0.253 0.269 -0.140 0.177 -0.220
C121 0.096 0.136 0.200 -0.086 -0.038 0.012
C122 0.175(11) 0.283(17) 0.33(2) -0.211(16) 0.141(13) -0.176(13)
C123 0.063(6) 0.39(2) 0.35(2) -0.25(2) 0.019(9) -0.066(9)
N131 0.094(4) 0.116(5) 0.070(4) -0.018(3) 0.005(3) -0.054(4)
O131 0.186(7) 0.142(5) 0.098(5) -0.011(4) -0.019(4) -0.075(5)
C131 0.162(9) 0.161(9) 0.089(7) -0.033(6) 0.008(6) -0.106(8)
C132 0.179(11) 0.154(9) 0.079(6) -0.026(6) -0.005(6) 0.036(8)
C133 0.094(6) 0.130(8) 0.238(13) -0.042(8) -0.004(7) -0.063(6)
N171 0.068(3) 0.107(4) 0.088(4) -0.041(3) 0.008(3) -0.042(3)
O171 0.59(3) 0.106(6) 0.139(8) -0.056(6) 0.032(10) -0.093(10)
C171 0.43(3) 0.30(2) 0.065(6) 0.011(10) -0.031(11) -0.31(2)
C172 0.096(6) 0.197(11) 0.146(9) -0.071(8) 0.017(6) -0.083(7)
C173 0.105(7) 0.157(10) 0.177(11) -0.002(8) 0.015(7) 0.016(7)
N181 0.118(5) 0.077(4) 0.082(4) -0.007(3) 0.019(4) -0.012(4)
O181 0.293(16) 0.42(2) 0.247(15) 0.178(15) 0.018(12) -0.151(16)
C181 0.44(4) 0.159(15) 0.206(19) 0.041(13) 0.06(2) 0.16(2)
C182 0.40(3) 0.104(9) 0.26(2) -0.042(11) -0.006(19) 0.032(13)
C183 0.51(4) 0.247(18) 0.160(13) -0.034(13) 0.013(18) -0.27(2)
OW1 0.291(14) 0.385(17) 0.160(9) -0.101(10) 0.031(9) -0.170(13)
N141 0.113 0.105 0.199 -0.039 0.020 -0.057
O141 0.510 0.382 0.491 -0.106 0.079 0.147
C141 0.103 0.266 0.286 0.152 -0.087 -0.102
C142 0.091 0.256 0.542 -0.206 -0.012 -0.070
C143 0.150 0.128 0.253 -0.088 0.105 -0.068
N95 0.048(6) 0.100(10) 0.085(8) -0.037(7) 0.011(5) -0.039(7)
O95 0.101(8) 0.225(16) 0.110(10) -0.065(10) 0.006(7) -0.047(9)
C95 0.062(9) 0.23(3) 0.061(9) -0.024(12) 0.004(7) -0.056(12)
C96 0.082(10) 0.158(15) 0.106(14) -0.062(12) 0.000(10) -0.039(10)
C97 0.35(5) 0.36(4) 0.076(13) -0.108(19) 0.10(2) -0.32(4)
N95A 0.19(4) 0.089(18) 0.55(10) -0.12(3) -0.20(5) 0.00(2)
O95A 0.39(4) 0.159(18) 0.49(5) -0.18(3) 0.32(4) -0.21(2)
C95A 0.39(7) 0.92(16) 0.07(2) -0.01(5) -0.02(3) -0.53(10)
C96A 0.33(9) 0.34(9) 0.27(6) -0.14(6) -0.13(7) -0.17(6)
C97A 0.11(2) 0.21(4) 0.43(7) -0.10(4) 0.03(3) -0.09(3)

loop_
_atom_type_symbol
_atom_type_description
_atom_type_scat_dispersion_real
_atom_type_scat_dispersion_imag
_atom_type_scat_source
C C 0.0181 0.0091 'International Tables Vol C Tables 4.2.6.8 and 6.1.1.4'
H H 0.0000 0.0000 'International Tables Vol C Tables 4.2.6.8 and 6.1.1.4'
N N 0.0311 0.0180 'International Tables Vol C Tables 4.2.6.8 and 6.1.1.4'
O O 0.0492 0.0322 'International Tables Vol C Tables 4.2.6.8 and 6.1.1.4'
Cu Cu -1.9646 0.5888 'International Tables Vol C Tables 4.2.6.8 and 6.1.1.4'

loop_
_geom_angle_atom_site_label_1
_geom_angle_atom_site_label_2
_geom_angle_atom_site_label_3
_geom_angle
_geom_angle_site_symmetry_1
_geom_angle_site_symmetry_3
_geom_angle_publ_flag
O42 Cu1 O21 94.84(12) 2_765 . ?
O42 Cu1 O1 94.99(12) 2_765 . ?
O21 Cu1 O1 170.01(12) . . ?
O42 Cu1 N21 169.89(13) 2_765 . ?
O21 Cu1 N21 82.40(13) . . ?
O1 Cu1 N21 88.21(13) . . ?
O22 Cu2 O81 95.33(12) . . ?
O22 Cu2 O1 93.19(12) . . ?
O81 Cu2 O1 171.44(12) . . ?
O22 Cu2 N1 174.72(14) . . ?
O81 Cu2 N1 88.48(13) . . ?
O1 Cu2 N1 83.06(13) . . ?
O81 Cu3 O2 91.33(11) . . ?
O81 Cu3 O61 169.45(12) . . ?
O2 Cu3 O61 96.14(11) . . ?
O81 Cu3 N81 82.23(12) . . ?
O2 Cu3 N81 171.24(14) . . ?
O61 Cu3 N81 89.52(12) . . ?
O82 Cu4 O61 93.10(11) . . ?
O82 Cu4 O41 94.85(11) . . ?
O61 Cu4 O41 171.88(12) . . ?
O82 Cu4 N61 174.62(12) . . ?
O61 Cu4 N61 83.13(12) . . ?
O41 Cu4 N61 88.83(12) . . ?
O62 Cu5 O41 93.08(11) . . ?
O62 Cu5 O21 92.96(12) . 2_765 ?
O41 Cu5 O21 166.14(12) . 2_765 ?
O62 Cu5 N41 160.49(13) . . ?
O41 Cu5 N41 82.37(13) . . ?
O21 Cu5 N41 87.80(13) 2_765 . ?
O62 Cu5 O101 99.60(12) . . ?
O41 Cu5 O101 98.82(12) . . ?
O21 Cu5 O101 92.45(12) 2_765 . ?
N41 Cu5 O101 99.85(12) . . ?
C1 N1 O2 119.6(3) . . ?
C1 N1 Cu2 116.6(3) . . ?
O2 N1 Cu2 123.7(2) . . ?
C2 O1 Cu2 114.3(3) . . ?
C2 O1 Cu1 126.3(3) . . ?
Cu2 O1 Cu1 112.15(13) . . ?
N1 O2 Cu3 110.5(2) . . ?
N1 C1 C3 125.8(4) . . ?
N1 C1 C2 114.4(4) . . ?
C3 C1 C2 119.8(4) . . ?
O1 C2 C1 110.3(3) . . ?
O1 C2 C9 110.9(3) . . ?
C1 C2 C9 110.8(4) . . ?
O1 C2 H2 112(3) . . ?
C1 C2 H2 105(3) . . ?
C9 C2 H2 108(3) . . ?
C8 C3 C4 119.3(5) . . ?
C8 C3 C1 119.5(5) . . ?
C4 C3 C1 121.1(4) . . ?
C3 C4 C5 119.0(6) . . ?
C3 C4 H4 111(4) . . ?
C5 C4 H4 130(4) . . ?
C6 C5 C4 120.9(7) . . ?
C6 C5 H5 120(5) . . ?
C4 C5 H5 119(5) . . ?
C7 C6 C5 120.0(6) . . ?
C7 C6 H6 128(4) . . ?
C5 C6 H6 112(4) . . ?
C6 C7 C8 120.2(6) . . ?
C6 C7 H7 116(3) . . ?
C8 C7 H7 124(4) . . ?
C3 C8 C7 120.6(6) . . ?
C3 C8 H8 117(3) . . ?
C7 C8 H8 122(3) . . ?
C14 C9 C10 118.6(5) . . ?
C14 C9 C2 121.4(5) . . ?
C10 C9 C2 119.9(4) . . ?
C9 C10 C11 120.9(6) . . ?
C9 C10 H10 113(3) . . ?
C11 C10 H10 126(3) . . ?
C12 C11 C10 119.6(7) . . ?
C12 C11 H11 115(4) . . ?
C10 C11 H11 125(5) . . ?
C13 C12 C11 119.6(5) . . ?
C13 C12 H12 127(4) . . ?
C11 C12 H12 113(4) . . ?
C12 C13 C14 120.7(6) . . ?
C12 C13 H13 119.6 . . ?
C14 C13 H13 119.6 . . ?
C9 C14 C13 120.6(6) . . ?
C9 C14 H14 121(4) . . ?
C13 C14 H14 119(4) . . ?
C22 N21 O22 120.1(3) . . ?
C22 N21 Cu1 116.6(3) . . ?
O22 N21 Cu1 123.0(2) . . ?
C21 O21 Cu1 115.1(3) . . ?
C21 O21 Cu5 124.4(3) . 2_765 ?
Cu1 O21 Cu5 115.86(13) . 2_765 ?
N21 O22 Cu2 112.6(2) . . ?
O21 C21 C22 109.9(3) . . ?
O21 C21 C23 109.8(3) . . ?
C22 C21 C23 111.4(3) . . ?
O21 C21 H21 106(3) . . ?
C22 C21 H21 112(3) . . ?
C23 C21 H21 107(3) . . ?
N21 C22 C29 123.7(4) . . ?
N21 C22 C21 115.2(3) . . ?
C29 C22 C21 121.1(4) . . ?
C24 C23 C28 118.6(4) . . ?
C24 C23 C21 120.3(4) . . ?
C28 C23 C21 121.0(4) . . ?
C23 C24 C25 121.5(5) . . ?
C23 C24 H24 122(3) . . ?
C25 C24 H24 117(3) . . ?
C26 C25 C24 118.5(6) . . ?
C26 C25 H25 113(3) . . ?
C24 C25 H25 128(3) . . ?
C27 C26 C25 120.8(5) . . ?
C27 C26 H26 127(4) . . ?
C25 C26 H26 112(4) . . ?
C26 C27 C28 120.9(5) . . ?
C26 C27 H27 125(4) . . ?
C28 C27 H27 113(4) . . ?
C27 C28 C23 119.7(5) . . ?
C27 C28 H28 122(3) . . ?
C23 C28 H28 118(3) . . ?
C30 C29 C34 118.7(4) . . ?
C30 C29 C22 120.6(4) . . ?
C34 C29 C22 120.7(4) . . ?
C29 C30 C31 120.2(6) . . ?
C29 C30 H30 120(3) . . ?
C31 C30 H30 120(3) . . ?
C32 C31 C30 120.5(6) . . ?
C32 C31 H31 122(5) . . ?
C30 C31 H31 116(5) . . ?
C31 C32 C33 119.8(5) . . ?
C31 C32 H32 123(4) . . ?
C33 C32 H32 118(4) . . ?
C32 C33 C34 120.1(6) . . ?
C32 C33 H33 123(4) . . ?
C34 C33 H33 115(4) . . ?
C33 C34 C29 120.7(5) . . ?
C33 C34 H34 120(3) . . ?
C29 C34 H34 119(3) . . ?
C42 N41 O42 118.2(3) . . ?
C42 N41 Cu5 116.0(3) . . ?
O42 N41 Cu5 124.8(2) . . ?
C41 O41 Cu4 119.6(2) . . ?
C41 O41 Cu5 114.8(2) . . ?
Cu4 O41 Cu5 115.12(13) . . ?
N41 O42 Cu1 112.9(2) . 2_765 ?
O41 C41 C42 109.8(3) . . ?
O41 C41 C43 111.7(4) . . ?
C42 C41 C43 110.5(3) . . ?
O41 C41 H41 108(3) . . ?
C42 C41 H41 108(3) . . ?
C43 C41 H41 109(3) . . ?
N41 C42 C49 126.7(4) . . ?
N41 C42 C41 115.1(4) . . ?
C49 C42 C41 118.2(4) . . ?
C48 C43 C44 118.4(5) . . ?
C48 C43 C41 122.0(4) . . ?
C44 C43 C41 119.6(4) . . ?
C43 C44 C45 119.7(6) . . ?
C43 C44 H44 118(3) . . ?
C45 C44 H44 123(3) . . ?
C46 C45 C44 120.9(6) . . ?
C46 C45 H45 124(4) . . ?
C44 C45 H45 115(4) . . ?
C45 C46 C47 120.2(5) . . ?
C45 C46 H46 113(3) . . ?
C47 C46 H46 127(3) . . ?
C46 C47 C48 119.4(6) . . ?
C46 C47 H47 112(4) . . ?
C48 C47 H47 129(4) . . ?
C43 C48 C47 121.4(5) . . ?
C43 C48 H48 123(4) . . ?
C47 C48 H48 115(4) . . ?
C50 C49 C54 118.1(4) . . ?
C50 C49 C42 120.1(4) . . ?
C54 C49 C42 121.8(4) . . ?
C49 C50 C51 121.2(6) . . ?
C49 C50 H50 118(3) . . ?
C51 C50 H50 121(3) . . ?
C52 C51 C50 119.9(6) . . ?
C52 C51 H51 120.0 . . ?
C50 C51 H51 120.0 . . ?
C51 C52 C53 120.2(6) . . ?
C51 C52 H52 116(3) . . ?
C53 C52 H52 124(3) . . ?
C52 C53 C54 120.4(6) . . ?
C52 C53 H53 120(4) . . ?
C54 C53 H53 120(4) . . ?
C53 C54 C49 120.1(5) . . ?
C53 C54 H54 116(3) . . ?
C49 C54 H54 124(3) . . ?
C62 N61 O62 119.4(3) . . ?
C62 N61 Cu4 115.2(3) . . ?
O62 N61 Cu4 124.1(2) . . ?
C61 O61 Cu4 114.8(2) . . ?
C61 O61 Cu3 119.9(2) . . ?
Cu4 O61 Cu3 108.68(13) . . ?
N61 O62 Cu5 113.9(2) . . ?
O61 C61 C62 109.7(3) . . ?
O61 C61 C63 111.1(4) . . ?
C62 C61 C63 110.7(3) . . ?
O61 C61 H61 111(2) . . ?
C62 C61 H61 106(2) . . ?
C63 C61 H61 107(2) . . ?
N61 C62 C69 125.2(4) . . ?
N61 C62 C61 115.8(3) . . ?
C69 C62 C61 118.9(3) . . ?
C68 C63 C64 118.0(5) . . ?
C68 C63 C61 121.7(4) . . ?
C64 C63 C61 120.2(5) . . ?
C63 C64 C65 119.9(7) . . ?
C63 C64 H64 118(5) . . ?
C65 C64 H64 122(5) . . ?
C66 C65 C64 121.5(7) . . ?
C66 C65 H65 119.2 . . ?
C64 C65 H65 119.2 . . ?
C65 C66 C67 120.0(7) . . ?
C65 C66 H66 126(5) . . ?
C67 C66 H66 113(5) . . ?
C66 C67 C68 118.4(7) . . ?
C66 C67 H67 120.8 . . ?
C68 C67 H67 120.8 . . ?
C63 C68 C67 121.9(5) . . ?
C63 C68 H68 120(4) . . ?
C67 C68 H68 118(4) . . ?
C74 C69 C70 118.4(4) . . ?
C74 C69 C62 121.8(4) . . ?
C70 C69 C62 119.8(4) . . ?
C71 C70 C69 120.4(5) . . ?
C71 C70 H70 126(4) . . ?
C69 C70 H70 113(4) . . ?
C72 C71 C70 120.4(6) . . ?
C72 C71 H71 118(4) . . ?
C70 C71 H71 120(4) . . ?
C71 C72 C73 119.9(5) . . ?
C71 C72 H72 113(3) . . ?
C73 C72 H72 127(3) . . ?
C74 C73 C72 119.9(6) . . ?
C74 C73 H73 121(5) . . ?
C72 C73 H73 119(5) . . ?
C73 C74 C69 120.9(5) . . ?
C73 C74 H74 121(3) . . ?
C69 C74 H74 118(3) . . ?
C81 N81 O82 120.3(3) . . ?
C81 N81 Cu3 117.1(3) . . ?
O82 N81 Cu3 122.5(2) . . ?
C82 O81 Cu2 123.7(3) . . ?
C82 O81 Cu3 114.8(2) . . ?
Cu2 O81 Cu3 111.18(14) . . ?
N81 O82 Cu4 109.0(2) . . ?
N81 C81 C83 127.3(4) . . ?
N81 C81 C82 114.2(3) . . ?
C83 C81 C82 118.5(4) . . ?
O81 C82 C89 109.8(3) . . ?
O81 C82 C81 110.4(3) . . ?
C89 C82 C81 112.4(4) . . ?
O81 C82 H82 103(2) . . ?
C89 C82 H82 113(2) . . ?
C81 C82 H82 109(3) . . ?
C88 C83 C84 117.1(5) . . ?
C88 C83 C81 120.4(4) . . ?
C84 C83 C81 122.4(5) . . ?
C85 C84 C83 121.0(6) . . ?
C85 C84 H84 115(4) . . ?
C83 C84 H84 123(4) . . ?
C86 C85 C84 121.5(6) . . ?
C86 C85 H85 124(3) . . ?
C84 C85 H85 115(3) . . ?
C85 C86 C87 118.9(5) . . ?
C85 C86 H86 127(3) . . ?
C87 C86 H86 113(3) . . ?
C86 C87 C88 120.1(6) . . ?
C86 C87 H87 110(6) . . ?
C88 C87 H87 119(6) . . ?
C83 C88 C87 121.3(6) . . ?
C83 C88 H88 115(4) . . ?
C87 C88 H88 123(4) . . ?
C90 C89 C94 117.8(5) . . ?
C90 C89 C82 122.5(4) . . ?
C94 C89 C82 119.7(5) . . ?
C89 C90 C91 121.3(5) . . ?
C89 C90 H90 117(4) . . ?
C91 C90 H90 121(4) . . ?
C92 C91 C90 119.7(7) . . ?
C92 C91 H91 119(6) . . ?
C90 C91 H91 118(6) . . ?
C93 C92 C91 120.5(6) . . ?
C93 C92 H92 122(4) . . ?
C91 C92 H92 117(4) . . ?
C92 C93 C94 120.2(6) . . ?
C92 C93 H93 127(5) . . ?
C94 C93 H93 105(5) . . ?
C89 C94 C93 120.5(6) . . ?
C89 C94 H94 121(3) . . ?
C93 C94 H94 119(3) . . ?
C101 N101 C102 121.1(5) . . ?
C101 N101 C103 120.5(5) . . ?
C102 N101 C103 117.6(5) . . ?
C101 O101 Cu5 122.6(3) . . ?
O101 C101 N101 124.4(5) . . ?
O101 C101 H101 117.8 . . ?
N101 C101 H101 117.8 . . ?
N101 C102 H10A 109.5 . . ?
N101 C102 H10B 109.5 . . ?
H10A C102 H10B 109.5 . . ?
N101 C102 H10C 109.5 . . ?
H10A C102 H10C 109.5 . . ?
H10B C102 H10C 109.5 . . ?
N101 C103 H10D 109.5 . . ?
N101 C103 H10E 109.5 . . ?
H10D C103 H10E 109.5 . . ?
N101 C103 H10F 109.5 . . ?
H10D C103 H10F 109.5 . . ?
H10E C103 H10F 109.5 . . ?
C111 N111 C112 118.4(6) . . ?
C111 N111 C113 119.6(7) . . ?
C112 N111 C113 121.4(8) . . ?
O111 C111 N111 131.7(7) . . ?
O111 C111 H111 114.1 . . ?
N111 C111 H111 114.1 . . ?
N111 C112 H11A 109.5 . . ?
N111 C112 H11B 109.5 . . ?
H11A C112 H11B 109.5 . . ?
N111 C112 H11C 109.5 . . ?
H11A C112 H11C 109.5 . . ?
H11B C112 H11C 109.5 . . ?
N111 C113 H11D 109.5 . . ?
N111 C113 H11E 109.5 . . ?
H11D C113 H11E 109.5 . . ?
N111 C113 H11F 109.5 . . ?
H11D C113 H11F 109.5 . . ?
H11E C113 H11F 109.5 . . ?
C121 N121 C122 117.2(8) . . ?
C121 N121 C123 122.0(8) . . ?
C122 N121 C123 120.8(10) . . ?
O121 C121 N121 112.3(3) . . ?
O121 C121 H121 123.8 . . ?
N121 C121 H121 123.8 . . ?
N121 C122 H12A 109.5 . . ?
N121 C122 H12B 109.5 . . ?
H12A C122 H12B 109.5 . . ?
N121 C122 H12C 109.5 . . ?
H12A C122 H12C 109.5 . . ?
H12B C122 H12C 109.5 . . ?
N121 C123 H12D 109.5 . . ?
N121 C123 H12E 109.5 . . ?
H12D C123 H12E 109.5 . . ?
N121 C123 H12F 109.5 . . ?
H12D C123 H12F 109.5 . . ?
H12E C123 H12F 109.5 . . ?
C131 N131 C132 128.2(9) . . ?
C131 N131 C133 115.0(9) . . ?
C132 N131 C133 116.8(8) . . ?
N131 C131 O131 124.2(12) . . ?
N131 C131 H131 117.9 . . ?
O131 C131 H131 117.9 . . ?
N131 C132 H13A 109.5 . . ?
N131 C132 H13B 109.5 . . ?
H13A C132 H13B 109.5 . . ?
N131 C132 H13C 109.5 . . ?
H13A C132 H13C 109.5 . . ?
H13B C132 H13C 109.5 . . ?
N131 C133 H13D 109.5 . . ?
N131 C133 H13E 109.5 . . ?
H13D C133 H13E 109.5 . . ?
N131 C133 H13F 109.5 . . ?
H13D C133 H13F 109.5 . . ?
H13E C133 H13F 109.5 . . ?
C171 N171 C172 127.9(12) . . ?
C171 N171 C173 120.4(12) . . ?
C172 N171 C173 111.6(8) . . ?
O171 C171 N171 129(2) . . ?
O171 C171 H171 115.5 . . ?
N171 C171 H171 115.5 . . ?
N171 C172 H17A 109.5 . . ?
N171 C172 H17B 109.5 . . ?
H17A C172 H17B 109.5 . . ?
N171 C172 H17C 109.5 . . ?
H17A C172 H17C 109.5 . . ?
H17B C172 H17C 109.5 . . ?
N171 C173 H17D 109.5 . . ?
N171 C173 H17E 109.5 . . ?
H17D C173 H17E 109.5 . . ?
N171 C173 H17F 109.5 . . ?
H17D C173 H17F 109.5 . . ?
H17E C173 H17F 109.5 . . ?
C181 N181 C182 124.2(10) . . ?
C181 N181 C183 118.9(9) . . ?
C182 N181 C183 115.5(11) . . ?
O181 C181 N181 115.3(13) . . ?
O181 C181 H181 122.4 . . ?
N181 C181 H181 122.4 . . ?
N181 C182 H18A 109.5 . . ?
N181 C182 H18B 109.5 . . ?
H18A C182 H18B 109.5 . . ?
N181 C182 H18C 109.5 . . ?
H18A C182 H18C 109.5 . . ?
H18B C182 H18C 109.5 . . ?
N181 C183 H18D 109.5 . . ?
N181 C183 H18E 109.5 . . ?
H18D C183 H18E 109.5 . . ?
N181 C183 H18F 109.5 . . ?
H18D C183 H18F 109.5 . . ?
H18E C183 H18F 109.5 . . ?
C142 N141 C141 117.4 . . ?
C142 N141 C143 120.9 . . ?
C141 N141 C143 121.6 . . ?
O141 C141 N141 115.5 . . ?
O141 C141 H141 122.2 . . ?
N141 C141 H141 122.2 . . ?
N141 C142 H14A 109.5 . . ?
N141 C142 H14B 110.7 . . ?
H14A C142 H14B 109.9 . . ?
N141 C142 H14C 109.1 . . ?
H14A C142 H14C 108.1 . . ?
H14B C142 H14C 109.6 . . ?
N141 C143 H14D 109.5 . . ?
N141 C143 H14E 109.5 . . ?
H14D C143 H14E 109.5 . . ?
N141 C143 H14F 109.5 . . ?
H14D C143 H14F 109.5 . . ?
H14E C143 H14F 109.5 . . ?
C95 N95 C96 120.6(14) . . ?
C95 N95 C97 119.2(16) . . ?
C96 N95 C97 120.0(16) . . ?
O95 C95 N95 121.7(19) . . ?
O95 C95 H95 119.1 . . ?
N95 C95 H95 119.1 . . ?
C95A N95A C96A 126(2) . . ?
C95A N95A C97A 115(2) . . ?
C96A N95A C97A 119(2) . . ?
O95A C95A N95A 127(3) . . ?
O95A C95A H95A 116.6 . . ?
N95A C95A H95A 116.6 . . ?

loop_
_geom_bond_atom_site_label_1
_geom_bond_atom_site_label_2
_geom_bond_distance
_geom_bond_site_symmetry_2
_geom_bond_publ_flag
Cu1 O42 1.902(3) 2_765 ?
Cu1 O21 1.914(3) . ?
Cu1 O1 1.928(3) . ?
Cu1 N21 1.959(3) . ?
Cu2 O22 1.897(3) . ?
Cu2 O81 1.902(3) . ?
Cu2 O1 1.910(3) . ?
Cu2 N1 1.940(3) . ?
Cu3 O81 1.921(3) . ?
Cu3 O2 1.935(3) . ?
Cu3 O61 1.938(3) . ?
Cu3 N81 1.958(3) . ?
Cu4 O82 1.919(3) . ?
Cu4 O61 1.923(3) . ?
Cu4 O41 1.925(3) . ?
Cu4 N61 1.962(3) . ?
Cu5 O62 1.929(3) . ?
Cu5 O41 1.932(3) . ?
Cu5 O21 1.944(3) 2_765 ?
Cu5 N41 1.981(4) . ?
Cu5 O101 2.343(3) . ?
N1 C1 1.293(5) . ?
N1 O2 1.352(4) . ?
O1 C2 1.420(5) . ?
C1 C3 1.490(6) . ?
C1 C2 1.513(6) . ?
C2 C9 1.522(6) . ?
C2 H2 0.86(5) . ?
C3 C8 1.380(7) . ?
C3 C4 1.386(7) . ?
C4 C5 1.393(7) . ?
C4 H4 0.90(6) . ?
C5 C6 1.365(10) . ?
C5 H5 0.83(7) . ?
C6 C7 1.358(10) . ?
C6 H6 1.00(6) . ?
C7 C8 1.381(8) . ?
C7 H7 0.94(6) . ?
C8 H8 0.87(5) . ?
C9 C14 1.370(7) . ?
C9 C10 1.383(7) . ?
C10 C11 1.388(7) . ?
C10 H10 0.98(6) . ?
C11 C12 1.387(9) . ?
C11 H11 0.90(7) . ?
C12 C13 1.355(9) . ?
C12 H12 1.13(8) . ?
C13 C14 1.394(8) . ?
C13 H13 0.9500 . ?
C14 H14 0.90(7) . ?
N21 C22 1.286(5) . ?
N21 O22 1.366(4) . ?
O21 C21 1.430(5) . ?
O21 Cu5 1.944(3) 2_765 ?
C21 C22 1.501(6) . ?
C21 C23 1.521(6) . ?
C21 H21 0.91(4) . ?
C22 C29 1.487(6) . ?
C23 C24 1.381(7) . ?
C23 C28 1.398(6) . ?
C24 C25 1.396(7) . ?
C24 H24 1.01(5) . ?
C25 C26 1.382(8) . ?
C25 H25 0.99(6) . ?
C26 C27 1.361(9) . ?
C26 H26 0.91(6) . ?
C27 C28 1.385(7) . ?
C27 H27 0.88(6) . ?
C28 H28 0.97(5) . ?
C29 C30 1.381(7) . ?
C29 C34 1.390(7) . ?
C30 C31 1.392(8) . ?
C30 H30 0.91(6) . ?
C31 C32 1.371(10) . ?
C31 H31 0.89(8) . ?
C32 C33 1.374(9) . ?
C32 H32 1.02(6) . ?
C33 C34 1.383(7) . ?
C33 H33 1.13(7) . ?
C34 H34 0.97(5) . ?
N41 C42 1.284(5) . ?
N41 O42 1.369(4) . ?
O41 C41 1.427(5) . ?
O42 Cu1 1.902(3) 2_765 ?
C41 C42 1.521(6) . ?
C41 C43 1.523(6) . ?
C41 H41 0.89(4) . ?
C42 C49 1.476(6) . ?
C43 C48 1.374(7) . ?
C43 C44 1.394(7) . ?
C44 C45 1.396(8) . ?
C44 H44 0.95(5) . ?
C45 C46 1.350(9) . ?
C45 H45 0.83(6) . ?
C46 C47 1.378(8) . ?
C46 H46 0.96(6) . ?
C47 C48 1.388(7) . ?
C47 H47 0.88(6) . ?
C48 H48 0.70(5) . ?
C49 C50 1.388(7) . ?
C49 C54 1.395(7) . ?
C50 C51 1.394(7) . ?
C50 H50 0.83(5) . ?
C51 C52 1.361(9) . ?
C51 H51 0.9500 . ?
C52 C53 1.377(9) . ?
C52 H52 1.05(6) . ?
C53 C54 1.394(7) . ?
C53 H53 0.88(6) . ?
C54 H54 0.98(5) . ?
N61 C62 1.287(5) . ?
N61 O62 1.355(4) . ?
O61 C61 1.428(5) . ?
C61 C62 1.515(5) . ?
C61 C63 1.520(6) . ?
C61 H61 0.95(4) . ?
C62 C69 1.481(6) . ?
C63 C68 1.372(7) . ?
C63 C64 1.377(7) . ?
C64 C65 1.378(11) . ?
C64 H64 0.87(7) . ?
C65 C66 1.353(12) . ?
C65 H65 0.9500 . ?
C66 C67 1.364(10) . ?
C66 H66 0.76(6) . ?
C67 C68 1.398(8) . ?
C67 H67 0.9500 . ?
C68 H68 1.00(7) . ?
C69 C74 1.389(6) . ?
C69 C70 1.395(6) . ?
C70 C71 1.376(7) . ?
C70 H70 0.97(6) . ?
C71 C72 1.368(9) . ?
C71 H71 0.96(6) . ?
C72 C73 1.390(9) . ?
C72 H72 1.11(7) . ?
C73 C74 1.367(7) . ?
C73 H73 1.00(9) . ?
C74 H74 0.90(5) . ?
N81 C81 1.292(5) . ?
N81 O82 1.364(4) . ?
O81 C82 1.423(5) . ?
C81 C83 1.472(6) . ?
C81 C82 1.518(5) . ?
C82 C89 1.512(6) . ?
C82 H82 0.89(4) . ?
C83 C88 1.379(7) . ?
C83 C84 1.392(7) . ?
C84 C85 1.383(7) . ?
C84 H84 0.85(6) . ?
C85 C86 1.346(9) . ?
C85 H85 1.02(6) . ?
C86 C87 1.382(10) . ?
C86 H86 0.95(5) . ?
C87 C88 1.394(8) . ?
C87 H87 0.89(9) . ?
C88 H88 0.94(6) . ?
C89 C90 1.379(7) . ?
C89 C94 1.382(7) . ?
C90 C91 1.379(8) . ?
C90 H90 0.87(6) . ?
C91 C92 1.365(9) . ?
C91 H91 0.84(9) . ?
C92 C93 1.346(9) . ?
C92 H92 0.85(6) . ?
C93 C94 1.396(8) . ?
C93 H93 1.07(10) . ?
C94 H94 0.87(5) . ?
N101 C101 1.326(6) . ?
N101 C102 1.455(8) . ?
N101 C103 1.460(7) . ?
O101 C101 1.230(5) . ?
C101 H101 0.9500 . ?
C102 H10A 0.9800 . ?
C102 H10B 0.9800 . ?
C102 H10C 0.9800 . ?
C103 H10D 0.9800 . ?
C103 H10E 0.9800 . ?
C103 H10F 0.9800 . ?
N111 C111 1.351(8) . ?
N111 C112 1.444(10) . ?
N111 C113 1.534(15) . ?
O111 C111 1.224(8) . ?
C111 H111 0.9500 . ?
C112 H11A 0.9800 . ?
C112 H11B 0.9800 . ?
C112 H11C 0.9800 . ?
C113 H11D 0.9800 . ?
C113 H11E 0.9800 . ?
C113 H11F 0.9800 . ?
N121 C121 1.376(8) . ?
N121 C122 1.393(10) . ?
N121 C123 1.419(9) . ?
O121 C121 1.2039 . ?
C121 H121 0.9500 . ?
C122 H12A 0.9800 . ?
C122 H12B 0.9800 . ?
C122 H12C 0.9800 . ?
C123 H12D 0.9800 . ?
C123 H12E 0.9800 . ?
C123 H12F 0.9800 . ?
N131 C131 1.273(11) . ?
N131 C132 1.399(10) . ?
N131 C133 1.473(11) . ?
O131 C131 1.274(10) . ?
C131 H131 0.9500 . ?
C132 H13A 0.9800 . ?
C132 H13B 0.9800 . ?
C132 H13C 0.9800 . ?
C133 H13D 0.9800 . ?
C133 H13E 0.9800 . ?
C133 H13F 0.9800 . ?
N171 C171 1.348(14) . ?
N171 C172 1.372(9) . ?
N171 C173 1.518(12) . ?
O171 C171 1.10(2) . ?
C171 H171 0.9500 . ?
C172 H17A 0.9800 . ?
C172 H17B 0.9800 . ?
C172 H17C 0.9800 . ?
C173 H17D 0.9800 . ?
C173 H17E 0.9800 . ?
C173 H17F 0.9800 . ?
N181 C181 1.338(12) . ?
N181 C182 1.399(10) . ?
N181 C183 1.452(11) . ?
O181 C181 1.238(15) . ?
C181 H181 0.9500 . ?
C182 H18A 0.9800 . ?
C182 H18B 0.9800 . ?
C182 H18C 0.9800 . ?
C183 H18D 0.9800 . ?
C183 H18E 0.9800 . ?
C183 H18F 0.9800 . ?
N141 C142 1.3939 . ?
N141 C141 1.4490 . ?
N141 C143 1.4727 . ?
O141 C141 1.1813 . ?
C141 H141 0.9500 . ?
C142 H14A 0.9867 . ?
C142 H14B 0.9686 . ?
C142 H14C 0.9902 . ?
C143 H14D 0.9800 . ?
C143 H14E 0.9800 . ?
C143 H14F 0.9800 . ?
N95 C95 1.350(15) . ?
N95 C96 1.436(15) . ?
N95 C97 1.438(15) . ?
O95 C95 1.222(15) . ?
C95 H95 0.9500 . ?
N95A C95A 1.361(16) . ?
N95A C96A 1.417(16) . ?
N95A C97A 1.457(17) . ?
O95A C95A 1.226(17) . ?
C95A H95A 0.9500 . ?
